data_7014466
loop_
_publ_author_name
'Aluri, Bhaskar Reddy'
'Niaz, Basit'
'Kindermann, Markus K.'
'Jones, Peter G.'
'Heinicke, Joachim'

_publ_section_title
;
 P=C-N-heterocycles: synthesis of biaryl-type 1,3-benzazaphospholes
 with ortho-substituted phenyl or 2-heteroaryl groups.
;
_journal_issue 1
_journal_name_full 'Dalton transactions (Cambridge, England : 2003)'
_journal_page_first 211
_journal_page_last 224
_journal_paper_doi 10.1039/c0dt00881h
_journal_volume 40
_journal_year 2011
_chemical_formula_sum 'C15 H18 N O4 P S'
_chemical_formula_weight 339.33
_chemical_name_systematic
;
?
;
_space_group_IT_number 14
_symmetry_cell_setting monoclinic
_symmetry_space_group_name_Hall '-P 2yn'
_symmetry_space_group_name_H-M 'P 1 21/n 1'
_atom_sites_solution_hydrogens geom
_atom_sites_solution_primary direct
_atom_sites_solution_secondary difmap
_audit_creation_method SHELXL-97
_cell_angle_alpha 90.00
_cell_angle_beta 107.818(5)
_cell_angle_gamma 90.00
_cell_formula_units_Z 4
_cell_length_a 10.432(2)
_cell_length_b 13.442(2)
_cell_length_c 12.006(2)
_cell_measurement_reflns_used 5692
_cell_measurement_temperature 133(2)
_cell_measurement_theta_max 30.49
_cell_measurement_theta_min 2.27
_cell_volume 1602.8(5)
_computing_cell_refinement 'Bruker SAINT'
_computing_data_collection 'Bruker SMART'
_computing_data_reduction 'Bruker SAINT'
_computing_molecular_graphics 'Siemens XP'
_computing_publication_material SHELXL-97
_computing_structure_refinement 'SHELXL-97 (Sheldrick, 1997)'
_computing_structure_solution 'SHELXS-97 (Sheldrick, 1990)'
_diffrn_ambient_temperature 133(2)
_diffrn_detector_area_resol_mean 8.192
_diffrn_measured_fraction_theta_full 0.999
_diffrn_measured_fraction_theta_max 0.998
_diffrn_measurement_device_type 'Bruker SMART 1000 CCD area detector'
_diffrn_measurement_method 'phi and omega scans'
_diffrn_radiation_monochromator graphite
_diffrn_radiation_source 'fine-focus sealed tube'
_diffrn_radiation_type MoK\a
_diffrn_radiation_wavelength 0.71073
_diffrn_reflns_av_R_equivalents 0.0705
_diffrn_reflns_av_sigmaI/netI 0.0490
_diffrn_reflns_limit_h_max 14
_diffrn_reflns_limit_h_min -14
_diffrn_reflns_limit_k_max 19
_diffrn_reflns_limit_k_min -19
_diffrn_reflns_limit_l_max 17
_diffrn_reflns_limit_l_min -17
_diffrn_reflns_number 21470
_diffrn_reflns_theta_full 30.00
_diffrn_reflns_theta_max 30.50
_diffrn_reflns_theta_min 2.27
_exptl_absorpt_coefficient_mu 0.318
_exptl_absorpt_correction_type none
_exptl_crystal_colour colourless
_exptl_crystal_density_diffrn 1.406
_exptl_crystal_density_meas ?
_exptl_crystal_density_method 'not measured'
_exptl_crystal_description prism
_exptl_crystal_F_000 712
_exptl_crystal_size_max 0.25
_exptl_crystal_size_mid 0.15
_exptl_crystal_size_min 0.12
_refine_diff_density_max 0.410
_refine_diff_density_min -0.351
_refine_diff_density_rms 0.074
_refine_ls_extinction_method none
_refine_ls_goodness_of_fit_ref 1.030
_refine_ls_hydrogen_treatment 'NH free, rigid methyls, others riding'
_refine_ls_matrix_type full
_refine_ls_number_parameters 205
_refine_ls_number_reflns 4879
_refine_ls_number_restraints 0
_refine_ls_restrained_S_all 1.030
_refine_ls_R_factor_all 0.0550
_refine_ls_R_factor_gt 0.0391
_refine_ls_shift/su_max 0.001
_refine_ls_shift/su_mean 0.000
_refine_ls_structure_factor_coef Fsqd
_refine_ls_weighting_details 'calc w=1/[\s^2^(Fo^2^)+(0.0552P)^2^+0.0567P] where P=(Fo^2^+2Fc^2^)/3'
_refine_ls_weighting_scheme calc
_refine_ls_wR_factor_gt 0.0946
_refine_ls_wR_factor_ref 0.1002
_reflns_number_gt 3729
_reflns_number_total 4879
_reflns_threshold_expression >2sigma(I)
_cod_data_source_file C0DT00881H.TXT
_cod_data_source_block granil
_cod_depositor_comments
;
The following automatic conversions were performed:
'_symmetry_cell_setting' value 'Monoclinic' changed to 'monoclinic'
according to '/home/saulius/struct/CIF-dictionaries/cif_core.dic'
dictionary named 'cif_core.dic' version 2.4.1 from 2010-06-29.

Automatic conversion script
Id: cif_fix_enum 1555 2011-01-17 13:19:09Z saulius 

The following automatic conversions were performed:

'_exptl_crystal_density_meas' value 'not measured' was changed to '?'
- the value is perceived as not measured.

Automatic conversion script
Id: cif_fix_values 3008 2015-01-20 13:52:24Z robertas 
;
_cod_original_sg_symbol_H-M 'P 21/n'
_cod_database_code 7014466

loop_
_symmetry_equiv_pos_as_xyz
'x, y, z'
'-x+1/2, y+1/2, -z+1/2'
'-x, -y, -z'
'x-1/2, -y-1/2, z-1/2'

loop_
_atom_site_label
_atom_site_type_symbol
_atom_site_fract_x
_atom_site_fract_y
_atom_site_fract_z
_atom_site_U_iso_or_equiv
_atom_site_adp_type
_atom_site_occupancy
_atom_site_symmetry_multiplicity
_atom_site_calc_flag
_atom_site_refinement_flags
_atom_site_disorder_assembly
_atom_site_disorder_group
P P 0.44868(3) 0.61600(3) 0.79454(3) 0.01751(9) Uani 1 1 d . . .
O1 O 0.35325(9) 0.55556(7) 0.84963(8) 0.0199(2) Uani 1 1 d . . .
O2 O 0.53140(10) 0.68111(8) 0.90106(9) 0.0244(2) Uani 1 1 d . . .
O3 O 0.37672(10) 0.67144(8) 0.68721(9) 0.0238(2) Uani 1 1 d . . .
O4 O 0.71457(10) 0.59761(8) 0.48166(9) 0.0264(2) Uani 1 1 d . . .
S S 0.57445(4) 0.75162(3) 0.30682(3) 0.02492(10) Uani 1 1 d . . .
N N 0.56483(11) 0.60230(9) 0.58792(10) 0.0187(2) Uani 1 1 d . . .
H01 H 0.495(2) 0.6326(14) 0.5962(17) 0.040(5) Uiso 1 1 d . . .
C1 C 0.61576(13) 0.63356(10) 0.50177(11) 0.0173(3) Uani 1 1 d . . .
C2 C 0.25081(14) 0.49034(11) 0.77421(13) 0.0245(3) Uani 1 1 d . . .
H2A H 0.2919 0.4461 0.7287 0.029 Uiso 1 1 calc R . .
H2B H 0.1798 0.5304 0.7188 0.029 Uiso 1 1 calc R . .
C3 C 0.19140(18) 0.42979(13) 0.85140(15) 0.0352(4) Uani 1 1 d . . .
H3A H 0.1255 0.3828 0.8034 0.042 Uiso 1 1 calc R . .
H3B H 0.1468 0.4741 0.8928 0.042 Uiso 1 1 calc R . .
H3C H 0.2632 0.3929 0.9084 0.042 Uiso 1 1 calc R . .
C4 C 0.46137(16) 0.75514(11) 0.95088(15) 0.0281(3) Uani 1 1 d . . .
H4A H 0.4457 0.7281 1.0223 0.034 Uiso 1 1 calc R . .
H4B H 0.3729 0.7710 0.8938 0.034 Uiso 1 1 calc R . .
C5 C 0.54491(16) 0.84683(12) 0.98017(15) 0.0314(3) Uani 1 1 d . . .
H5A H 0.5009 0.8950 1.0177 0.038 Uiso 1 1 calc R . .
H5B H 0.5549 0.8758 0.9084 0.038 Uiso 1 1 calc R . .
H5C H 0.6339 0.8301 1.0337 0.038 Uiso 1 1 calc R . .
C11 C 0.57077(12) 0.53012(10) 0.77416(11) 0.0167(2) Uani 1 1 d . . .
C12 C 0.61741(13) 0.53083(9) 0.67521(11) 0.0166(2) Uani 1 1 d . . .
C13 C 0.71267(13) 0.46022(10) 0.66699(12) 0.0202(3) Uani 1 1 d . . .
H13 H 0.7423 0.4586 0.5997 0.024 Uiso 1 1 calc R . .
C14 C 0.76382(14) 0.39269(11) 0.75677(13) 0.0238(3) Uani 1 1 d . . .
H14 H 0.8293 0.3456 0.7508 0.029 Uiso 1 1 calc R . .
C15 C 0.72077(15) 0.39275(11) 0.85569(13) 0.0251(3) Uani 1 1 d . . .
H15 H 0.7575 0.3469 0.9174 0.030 Uiso 1 1 calc R . .
C16 C 0.62380(14) 0.46040(11) 0.86294(12) 0.0217(3) Uani 1 1 d . . .
H16 H 0.5926 0.4596 0.9294 0.026 Uiso 1 1 calc R . .
C22 C 0.54056(13) 0.71808(10) 0.43308(11) 0.0171(2) Uani 1 1 d . . .
C23 C 0.44425(14) 0.77873(11) 0.45402(13) 0.0221(3) Uani 1 1 d . . .
H23 H 0.4124 0.7723 0.5198 0.026 Uiso 1 1 calc R . .
C24 C 0.39817(16) 0.85178(12) 0.36607(13) 0.0273(3) Uani 1 1 d . . .
H24 H 0.3321 0.9003 0.3666 0.033 Uiso 1 1 calc R . .
C25 C 0.45862(15) 0.84528(12) 0.28027(13) 0.0265(3) Uani 1 1 d . . .
H25 H 0.4386 0.8877 0.2139 0.032 Uiso 1 1 calc R . .

loop_
_atom_site_aniso_label
_atom_site_aniso_U_11
_atom_site_aniso_U_22
_atom_site_aniso_U_33
_atom_site_aniso_U_23
_atom_site_aniso_U_13
_atom_site_aniso_U_12
P 0.01820(16) 0.01827(17) 0.01764(16) 0.00098(13) 0.00784(13) 0.00078(13)
O1 0.0207(5) 0.0236(5) 0.0173(4) -0.0009(4) 0.0084(4) -0.0042(4)
O2 0.0214(5) 0.0246(5) 0.0285(5) -0.0080(4) 0.0093(4) -0.0017(4)
O3 0.0245(5) 0.0263(5) 0.0239(5) 0.0078(4) 0.0121(4) 0.0088(4)
O4 0.0265(5) 0.0304(6) 0.0273(5) 0.0069(4) 0.0157(4) 0.0108(4)
S 0.02707(19) 0.0287(2) 0.02181(17) 0.00676(14) 0.01165(14) 0.00503(14)
N 0.0191(5) 0.0209(6) 0.0177(5) 0.0036(4) 0.0080(4) 0.0066(4)
C1 0.0186(6) 0.0182(6) 0.0147(6) -0.0017(5) 0.0044(5) -0.0006(5)
C2 0.0245(7) 0.0265(7) 0.0223(7) -0.0041(6) 0.0069(6) -0.0054(6)
C3 0.0370(9) 0.0333(9) 0.0336(9) 0.0035(7) 0.0082(7) -0.0148(7)
C4 0.0292(7) 0.0254(7) 0.0365(8) -0.0106(6) 0.0202(7) -0.0052(6)
C5 0.0317(8) 0.0282(8) 0.0364(8) -0.0108(7) 0.0135(7) -0.0065(6)
C11 0.0160(6) 0.0164(6) 0.0177(6) 0.0005(5) 0.0051(5) -0.0003(5)
C12 0.0168(6) 0.0164(6) 0.0154(6) 0.0004(5) 0.0031(5) -0.0003(5)
C13 0.0204(6) 0.0184(7) 0.0224(7) -0.0004(5) 0.0077(5) 0.0020(5)
C14 0.0201(6) 0.0198(7) 0.0313(8) 0.0021(6) 0.0074(6) 0.0040(5)
C15 0.0229(7) 0.0233(7) 0.0272(7) 0.0102(6) 0.0048(6) 0.0025(6)
C16 0.0218(7) 0.0231(7) 0.0200(6) 0.0050(5) 0.0062(5) -0.0010(5)
C22 0.0179(6) 0.0181(6) 0.0154(6) 0.0004(5) 0.0054(5) -0.0007(5)
C23 0.0236(7) 0.0224(7) 0.0218(6) 0.0036(6) 0.0093(5) 0.0046(5)
C24 0.0283(7) 0.0255(7) 0.0285(8) 0.0063(6) 0.0094(6) 0.0086(6)
C25 0.0276(7) 0.0248(7) 0.0262(7) 0.0093(6) 0.0070(6) 0.0050(6)

loop_
_atom_type_symbol
_atom_type_description
_atom_type_scat_dispersion_real
_atom_type_scat_dispersion_imag
_atom_type_scat_source
C C 0.0033 0.0016 'International Tables Vol C Tables 4.2.6.8 and 6.1.1.4'
H H 0.0000 0.0000 'International Tables Vol C Tables 4.2.6.8 and 6.1.1.4'
N N 0.0061 0.0033 'International Tables Vol C Tables 4.2.6.8 and 6.1.1.4'
O O 0.0106 0.0060 'International Tables Vol C Tables 4.2.6.8 and 6.1.1.4'
P P 0.1023 0.0942 'International Tables Vol C Tables 4.2.6.8 and 6.1.1.4'
S S 0.1246 0.1234 'International Tables Vol C Tables 4.2.6.8 and 6.1.1.4'

loop_
_geom_angle_atom_site_label_1
_geom_angle_atom_site_label_2
_geom_angle_atom_site_label_3
_geom_angle
_geom_angle_site_symmetry_1
_geom_angle_site_symmetry_3
_geom_angle_publ_flag
O3 P O2 115.74(6) . . ?
O3 P O1 114.04(6) . . ?
O2 P O1 101.85(5) . . ?
O3 P C11 113.48(6) . . ?
O2 P C11 103.52(6) . . ?
O1 P C11 106.95(6) . . ?
C2 O1 P 118.96(8) . . ?
C4 O2 P 119.46(9) . . ?
C25 S C22 91.90(7) . . ?
C1 N C12 128.49(11) . . ?
O4 C1 N 124.93(13) . . ?
O4 C1 C22 121.78(12) . . ?
N C1 C22 113.29(11) . . ?
O1 C2 C3 107.71(12) . . ?
O2 C4 C5 109.25(12) . . ?
C16 C11 C12 119.11(12) . . ?
C16 C11 P 117.36(10) . . ?
C12 C11 P 123.52(10) . . ?
C13 C12 N 122.36(12) . . ?
C13 C12 C11 119.26(12) . . ?
N C12 C11 118.38(11) . . ?
C14 C13 C12 120.16(13) . . ?
C13 C14 C15 121.02(13) . . ?
C16 C15 C14 119.15(13) . . ?
C15 C16 C11 121.25(13) . . ?
C23 C22 C1 130.21(12) . . ?
C23 C22 S 111.38(10) . . ?
C1 C22 S 118.41(9) . . ?
C22 C23 C24 112.06(13) . . ?
C25 C24 C23 112.89(13) . . ?
C24 C25 S 111.75(11) . . ?

loop_
_geom_bond_atom_site_label_1
_geom_bond_atom_site_label_2
_geom_bond_distance
_geom_bond_site_symmetry_2
_geom_bond_publ_flag
P O3 1.4789(10) . ?
P O2 1.5719(11) . ?
P O1 1.5785(10) . ?
P C11 1.7904(13) . ?
O1 C2 1.4623(16) . ?
O2 C4 1.4659(17) . ?
O4 C1 1.2274(16) . ?
S C25 1.7062(15) . ?
S C22 1.7188(13) . ?
N C1 1.3657(17) . ?
N C12 1.4038(16) . ?
C1 C22 1.4800(18) . ?
C2 C3 1.502(2) . ?
C4 C5 1.488(2) . ?
C11 C16 1.3998(18) . ?
C11 C12 1.4148(18) . ?
C12 C13 1.3993(18) . ?
C13 C14 1.3852(19) . ?
C14 C15 1.392(2) . ?
C15 C16 1.383(2) . ?
C22 C23 1.3754(19) . ?
C23 C24 1.414(2) . ?
C24 C25 1.365(2) . ?

loop_
_geom_hbond_atom_site_label_D
_geom_hbond_atom_site_label_H
_geom_hbond_atom_site_label_A
_geom_hbond_distance_DH
_geom_hbond_distance_HA
_geom_hbond_distance_DA
_geom_hbond_angle_DHA
_geom_hbond_site_symmetry_A
N H01 O3 0.862(19) 1.96(2) 2.7508(15) 152.6(18) .
C16 H16 O1 0.95 2.55 3.3920(18) 148.5 3_667
C2 H2A O4 0.99 2.57 3.4123(18) 142.5 3_666
C5 H5C O3 0.98 2.64 3.599(2) 167.0 4_676
C4 H4B S 0.99 2.98 3.8754(18) 150.8 4_576

loop_
_geom_torsion_atom_site_label_1
_geom_torsion_atom_site_label_2
_geom_torsion_atom_site_label_3
_geom_torsion_atom_site_label_4
_geom_torsion
_geom_torsion_site_symmetry_1
_geom_torsion_site_symmetry_2
_geom_torsion_site_symmetry_3
_geom_torsion_site_symmetry_4
_geom_torsion_publ_flag
O3 P O1 C2 49.90(12) . . . . ?
O2 P O1 C2 175.31(10) . . . . ?
C11 P O1 C2 -76.41(11) . . . . ?
O3 P O2 C4 60.72(12) . . . . ?
O1 P O2 C4 -63.56(11) . . . . ?
C11 P O2 C4 -174.47(10) . . . . ?
C12 N C1 O4 5.5(2) . . . . ?
C12 N C1 C22 -173.79(12) . . . . ?
P O1 C2 C3 170.56(10) . . . . ?
P O2 C4 C5 -139.74(12) . . . . ?
O3 P C11 C16 -167.28(10) . . . . ?
O2 P C11 C16 66.46(11) . . . . ?
O1 P C11 C16 -40.64(12) . . . . ?
O3 P C11 C12 14.07(13) . . . . ?
O2 P C11 C12 -112.18(11) . . . . ?
O1 P C11 C12 140.72(11) . . . . ?
C1 N C12 C13 -18.5(2) . . . . ?
C1 N C12 C11 162.18(13) . . . . ?
C16 C11 C12 C13 1.68(19) . . . . ?
P C11 C12 C13 -179.69(10) . . . . ?
C16 C11 C12 N -178.95(12) . . . . ?
P C11 C12 N -0.32(17) . . . . ?
N C12 C13 C14 178.49(13) . . . . ?
C11 C12 C13 C14 -2.16(19) . . . . ?
C12 C13 C14 C15 0.8(2) . . . . ?
C13 C14 C15 C16 1.1(2) . . . . ?
C14 C15 C16 C11 -1.6(2) . . . . ?
C12 C11 C16 C15 0.2(2) . . . . ?
P C11 C16 C15 -178.54(11) . . . . ?
O4 C1 C22 C23 -167.44(15) . . . . ?
N C1 C22 C23 11.9(2) . . . . ?
O4 C1 C22 S 11.62(18) . . . . ?
N C1 C22 S -169.08(10) . . . . ?
C25 S C22 C23 -0.89(12) . . . . ?
C25 S C22 C1 179.88(11) . . . . ?
C1 C22 C23 C24 179.55(14) . . . . ?
S C22 C23 C24 0.44(16) . . . . ?
C22 C23 C24 C25 0.41(19) . . . . ?
C23 C24 C25 S -1.08(18) . . . . ?
C22 S C25 C24 1.12(13) . . . . ?

loop_
_cod_related_entry_id
_cod_related_entry_database
_cod_related_entry_code
1 ChemSpider 26945358
